data_7701819
loop_
_publ_author_name
'Capel Berdiell, Izar'
'Farmiloe, Sarah E.'
'Kulmaczewski, Rafal'
'Halcrow, Malcolm'

_publ_section_title
;
 Molecular Squares, Coordination Polymers and Mononuclear Complexes
 Supported by 2,4-Dipyrazolyl-6H-1,3,5-triazine and
 4,6-Dipyrazolylpyrimidine Ligands
;
_journal_name_full 'Dalton Transactions'
_journal_paper_doi 10.1039/C9DT04003J
_journal_year 2019
_chemical_formula_moiety 'C12 H9 Fe N9 Se2'
_chemical_formula_sum 'C12 H9 Fe N9 Se2'
_chemical_formula_weight 493.05
_chemical_name_systematic 'Catena-[2-amino-4,6-(pyrazol-1-yl)pyrimidine]-di-isoselenocyanato iron(II)'
_space_group_crystal_system tetragonal
_space_group_IT_number 88
_space_group_name_Hall '-I 4ad'
_space_group_name_H-M_alt 'I 41/a :2'
_atom_sites_solution_hydrogens geom
_atom_sites_solution_primary direct
_atom_sites_solution_secondary difmap
_audit_creation_date 2019-07-05
_audit_creation_method
;
  Olex2 1.2
  (compiled Apr 23 2013 17:54:37, GUI svn.r4466)
;
_audit_update_record
;
2019-10-04 deposited with the CCDC.	2019-11-05 downloaded from the CCDC.
;
_cell_angle_alpha 90.00
_cell_angle_beta 90.00
_cell_angle_gamma 90.00
_cell_formula_units_Z 16
_cell_length_a 16.4591(3)
_cell_length_b 16.4591(3)
_cell_length_c 25.0804(6)
_cell_measurement_reflns_used 2507
_cell_measurement_temperature 120(2)
_cell_measurement_theta_max 72.49
_cell_measurement_theta_min 5.37
_cell_volume 6794.3(2)
_computing_cell_refinement 'CrysAlisPro, Agilent Technologies'
_computing_data_collection 'CrysAlisPro, Agilent Technologies'
_computing_data_reduction 'CrysAlisPro, Agilent Technologies'
_computing_molecular_graphics 'XSEED (Barbour, 2001)'
_computing_publication_material
;
O. V. Dolomanov, L. J. Bourhis, R. J. Gildea, J. A. K. Howard and H. Puschmann,
OLEX2: a complete structure solution, refinement and analysis program.
J. Appl. Cryst. (2009). 42, 339-341.
;
_computing_structure_refinement 'SHELXL-97 (Sheldrick, 1997)'
_computing_structure_solution 'SHELXS-97 (Sheldrick, 1990)'
_diffrn_ambient_temperature 120(2)
_diffrn_detector_area_resol_mean 5.3095
_diffrn_measured_fraction_theta_full 0.984
_diffrn_measured_fraction_theta_max 0.969
_diffrn_measurement_device_type 'SuperNova, Dual, Cu at zero, Atlas'
_diffrn_measurement_method '\w scans'
_diffrn_radiation_monochromator mirror
_diffrn_radiation_source 'SuperNova (Cu) X-ray Source'
_diffrn_radiation_type CuK\a
_diffrn_radiation_wavelength 1.54184
_diffrn_reflns_av_R_equivalents 0.0311
_diffrn_reflns_av_unetI/netI 0.0423
_diffrn_reflns_limit_h_max 17
_diffrn_reflns_limit_h_min -20
_diffrn_reflns_limit_k_max 17
_diffrn_reflns_limit_k_min -19
_diffrn_reflns_limit_l_max 30
_diffrn_reflns_limit_l_min -20
_diffrn_reflns_number 7393
_diffrn_reflns_theta_full 72.00
_diffrn_reflns_theta_max 73.64
_diffrn_reflns_theta_min 3.21
_diffrn_standards_decay_% 0
_diffrn_standards_interval_count 0
_diffrn_standards_interval_time 0
_diffrn_standards_number 0
_exptl_absorpt_coefficient_mu 12.161
_exptl_absorpt_correction_T_max 1.000
_exptl_absorpt_correction_T_min 0.923
_exptl_absorpt_correction_type multi-scan
_exptl_absorpt_process_details
; 
CrysAlisPro, Agilent Technologies,
Version 1.171.36.24 (release 03-12-2012 CrysAlis171 .NET)
Empirical absorption correction using spherical harmonics,
 implemented in SCALE3 ABSPACK scaling algorithm.
;
_exptl_crystal_colour yellow
_exptl_crystal_density_diffrn 1.928
_exptl_crystal_density_method 'not measured'
_exptl_crystal_description fragment
_exptl_crystal_F_000 3808
_exptl_crystal_preparation 'Magnetic properties'
_exptl_crystal_recrystallization_method 'Re-crystallisation from solvent: methanol'
_exptl_crystal_size_max 0.20
_exptl_crystal_size_mid 0.20
_exptl_crystal_size_min 0.10
_refine_diff_density_max 0.840
_refine_diff_density_min -0.856
_refine_diff_density_rms 0.091
_refine_ls_extinction_method none
_refine_ls_goodness_of_fit_ref 1.012
_refine_ls_hydrogen_treatment mixed
_refine_ls_matrix_type full
_refine_ls_number_parameters 223
_refine_ls_number_reflns 3326
_refine_ls_number_restraints 2
_refine_ls_restrained_S_all 1.011
_refine_ls_R_factor_all 0.0671
_refine_ls_R_factor_gt 0.0462
_refine_ls_shift/su_max 0.001
_refine_ls_shift/su_mean 0.000
_refine_ls_structure_factor_coef Fsqd
_refine_ls_weighting_details 'calc w=1/[\s^2^(Fo^2^)+(0.0609P)^2^+16.2324P] where P=(Fo^2^+2Fc^2^)/3'
_refine_ls_weighting_scheme calc
_refine_ls_wR_factor_gt 0.1146
_refine_ls_wR_factor_ref 0.1276
_reflns_number_gt 2489
_reflns_number_total 3326
_reflns_threshold_expression >2sigma(I)
_cod_data_source_file c9dt04003j2.cif
_cod_data_source_block 90-ncse
_cod_original_sg_symbol_H-M 'I 41/a'
_cod_database_code 7701819
_olex2_refinement_description
;
1. Fixed Uiso
 At 1.2 times of:
  All C(H) groups
 At 1.5 times of:
  All N(H,H) groups
2. Restrained distances
 N14-H14A = N14-H14B
 0.9 with sigma of 0.02
3.a Aromatic/amide H refined with riding coordinates:
 C11(H11), C17(H17), C18(H18), C19(H19), C22(H22), C23(H23), C24(H24)
;

loop_
_space_group_symop_id
_space_group_symop_operation_xyz
1 'x, y, z'
2 '-y+3/4, x+1/4, z+1/4'
3 '-x, -y+1/2, z'
4 'y+1/4, -x+1/4, z+1/4'
5 'x+1/2, y+1/2, z+1/2'
6 '-y+5/4, x+3/4, z+3/4'
7 '-x+1/2, -y+1, z+1/2'
8 'y+3/4, -x+3/4, z+3/4'
9 '-x, -y, -z'
10 'y-3/4, -x-1/4, -z-1/4'
11 'x, y-1/2, -z'
12 '-y-1/4, x-1/4, -z-1/4'
13 '-x+1/2, -y+1/2, -z+1/2'
14 'y-1/4, -x+1/4, -z+1/4'
15 'x+1/2, y, -z+1/2'
16 '-y+1/4, x+1/4, -z+1/4'

loop_
_atom_site_label
_atom_site_type_symbol
_atom_site_fract_x
_atom_site_fract_y
_atom_site_fract_z
_atom_site_U_iso_or_equiv
_atom_site_adp_type
_atom_site_occupancy
_atom_site_symmetry_multiplicity
_atom_site_calc_flag
_atom_site_refinement_flags
Fe1 Fe 0.71603(5) 0.52508(5) 0.81005(3) 0.0403(2) Uani 1 1 d .
N2 N 0.8337(3) 0.5616(3) 0.79304(16) 0.0517(12) Uani 1 1 d .
C3 C 0.8929(4) 0.5805(3) 0.81356(18) 0.0454(12) Uani 1 1 d .
Se4 Se 0.98323(4) 0.61539(4) 0.84560(2) 0.04898(19) Uani 1 1 d .
N5 N 0.7678(3) 0.4075(3) 0.82043(16) 0.0480(11) Uani 1 1 d .
C6 C 0.8074(4) 0.3528(4) 0.8093(2) 0.0465(13) Uani 1 1 d .
Se7 Se 0.87034(4) 0.26746(4) 0.79249(3) 0.0649(2) Uani 1 1 d .
C8 C 0.7016(3) 0.4910(3) 0.68573(16) 0.0405(12) Uani 1 1 d .
N9 N 0.6651(3) 0.4854(3) 0.73345(13) 0.0377(9) Uani 1 1 d .
C10 C 0.5928(3) 0.4482(3) 0.73461(17) 0.0368(11) Uani 1 1 d .
C11 C 0.5536(3) 0.4182(3) 0.69051(18) 0.0392(11) Uani 1 1 d .
H11 H 0.5020 0.3924 0.6923 0.047 Uiso 1 1 calc R
C12 C 0.5957(3) 0.4286(3) 0.64317(17) 0.0381(11) Uani 1 1 d .
N13 N 0.6685(3) 0.4626(3) 0.63960(14) 0.0388(9) Uani 1 1 d .
N14 N 0.7740(3) 0.5258(4) 0.68312(16) 0.0632(16) Uani 1 1 d D
H14A H 0.801(5) 0.535(5) 0.7132(19) 0.095 Uiso 1 1 d D
H14B H 0.798(5) 0.529(5) 0.6510(17) 0.095 Uiso 1 1 d D
N15 N 0.5580(3) 0.4411(3) 0.78557(15) 0.0423(10) Uani 1 1 d .
N16 N 0.5982(3) 0.4743(3) 0.82822(15) 0.0434(10) Uani 1 1 d .
C17 C 0.5522(4) 0.4570(4) 0.8702(2) 0.0518(15) Uani 1 1 d .
H17 H 0.5644 0.4725 0.9058 0.062 Uiso 1 1 calc R
C18 C 0.4839(4) 0.4132(5) 0.8550(3) 0.0655(18) Uani 1 1 d .
H18 H 0.4418 0.3938 0.8776 0.079 Uiso 1 1 calc R
C19 C 0.4891(4) 0.4036(4) 0.8012(2) 0.0590(16) Uani 1 1 d .
H19 H 0.4516 0.3758 0.7790 0.071 Uiso 1 1 calc R
N20 N 0.5629(3) 0.4027(3) 0.59496(16) 0.0433(10) Uani 1 1 d .
N21 N 0.6050(3) 0.4152(3) 0.54877(15) 0.0492(12) Uani 1 1 d .
C22 C 0.5579(4) 0.3863(4) 0.5103(2) 0.0623(18) Uani 1 1 d .
H22 H 0.5713 0.3872 0.4734 0.075 Uiso 1 1 calc R
C23 C 0.4863(5) 0.3547(5) 0.5311(3) 0.075(2) Uani 1 1 d .
H23 H 0.4434 0.3301 0.5116 0.090 Uiso 1 1 calc R
C24 C 0.4894(4) 0.3657(5) 0.5852(3) 0.0650(18) Uani 1 1 d .
H24 H 0.4492 0.3508 0.6107 0.078 Uiso 1 1 calc R

loop_
_atom_site_aniso_label
_atom_site_aniso_U_11
_atom_site_aniso_U_22
_atom_site_aniso_U_33
_atom_site_aniso_U_23
_atom_site_aniso_U_13
_atom_site_aniso_U_12
Fe1 0.0521(5) 0.0544(5) 0.0144(3) -0.0006(3) -0.0017(3) -0.0076(4)
N2 0.055(3) 0.076(3) 0.0241(18) 0.002(2) -0.0079(19) -0.020(3)
C3 0.060(3) 0.051(3) 0.025(2) 0.002(2) 0.006(2) -0.005(3)
Se4 0.0506(4) 0.0562(4) 0.0401(3) -0.0068(3) -0.0050(2) 0.0008(3)
N5 0.067(3) 0.052(3) 0.0250(19) -0.0042(19) -0.001(2) 0.001(2)
C6 0.048(3) 0.059(3) 0.032(2) 0.000(2) -0.002(2) -0.011(3)
Se7 0.0503(4) 0.0571(4) 0.0872(5) -0.0008(3) 0.0177(3) -0.0003(3)
C8 0.047(3) 0.063(3) 0.0118(18) -0.005(2) -0.0022(18) -0.005(2)
N9 0.042(2) 0.057(3) 0.0140(15) -0.0071(16) 0.0026(15) -0.0059(19)
C10 0.041(3) 0.048(3) 0.021(2) -0.0069(19) 0.0046(19) 0.001(2)
C11 0.040(3) 0.049(3) 0.029(2) -0.008(2) -0.002(2) 0.002(2)
C12 0.043(3) 0.048(3) 0.023(2) -0.0115(19) -0.0042(19) 0.007(2)
N13 0.045(2) 0.057(3) 0.0144(15) -0.0048(16) -0.0050(16) 0.0010(19)
N14 0.059(3) 0.113(5) 0.0175(18) -0.010(2) 0.005(2) -0.033(3)
N15 0.044(2) 0.058(3) 0.0250(18) -0.0098(18) 0.0070(17) -0.005(2)
N16 0.057(3) 0.051(3) 0.0220(17) -0.0049(17) 0.0086(18) -0.007(2)
C17 0.068(4) 0.059(3) 0.028(2) -0.004(2) 0.022(2) 0.000(3)
C18 0.066(4) 0.079(5) 0.051(3) -0.009(3) 0.027(3) -0.014(4)
C19 0.052(3) 0.075(4) 0.049(3) -0.015(3) 0.014(3) -0.011(3)
N20 0.042(2) 0.059(3) 0.0292(19) -0.0107(18) -0.0096(17) 0.011(2)
N21 0.058(3) 0.069(3) 0.0202(17) -0.0122(19) -0.0077(18) 0.010(2)
C22 0.075(5) 0.078(4) 0.034(3) -0.018(3) -0.024(3) 0.015(4)
C23 0.067(4) 0.105(6) 0.053(3) -0.030(4) -0.032(3) 0.008(4)
C24 0.054(4) 0.090(5) 0.052(3) -0.019(3) -0.014(3) -0.003(3)

loop_
_atom_type_symbol
_atom_type_description
_atom_type_scat_dispersion_real
_atom_type_scat_dispersion_imag
_atom_type_scat_source
C C 0.0181 0.0091 'International Tables Vol C Tables 4.2.6.8 and 6.1.1.4'
H H 0.0000 0.0000 'International Tables Vol C Tables 4.2.6.8 and 6.1.1.4'
N N 0.0311 0.0180 'International Tables Vol C Tables 4.2.6.8 and 6.1.1.4'
Fe Fe -1.1336 3.1974 'International Tables Vol C Tables 4.2.6.8 and 6.1.1.4'
Se Se -0.7943 1.1372 'International Tables Vol C Tables 4.2.6.8 and 6.1.1.4'

loop_
_geom_angle_atom_site_label_1
_geom_angle_atom_site_label_2
_geom_angle_atom_site_label_3
_geom_angle
_geom_angle_site_symmetry_1
_geom_angle_site_symmetry_3
N2 Fe1 N5 85.1(2) . .
N2 Fe1 N9 105.23(16) . .
N2 Fe1 N13 95.06(17) . 4_565
N2 Fe1 N16 174.0(2) . .
N2 Fe1 N21 94.0(2) . 4_565
N5 Fe1 N9 89.38(16) . .
N5 Fe1 N13 106.41(16) . 4_565
N5 Fe1 N16 88.97(19) . .
N5 Fe1 N21 179.1(2) . 4_565
N9 Fe1 N13 155.37(17) . 4_565
N16 Fe1 N9 74.15(15) . .
N16 Fe1 N13 87.08(16) . 4_565
N16 Fe1 N21 91.91(19) . 4_565
N21 Fe1 N9 90.55(16) 4_565 .
N21 Fe1 N13 73.96(15) 4_565 4_565
C3 N2 Fe1 141.4(4) . .
N2 C3 Se4 176.9(6) . .
C6 N5 Fe1 155.7(4) . .
N5 C6 Se7 179.2(5) . .
N9 C8 N13 123.7(5) . .
N14 C8 N9 118.4(4) . .
N14 C8 N13 117.8(4) . .
C8 N9 Fe1 126.1(3) . .
C10 N9 Fe1 117.2(3) . .
C10 N9 C8 116.6(4) . .
N9 C10 C11 124.4(4) . .
N9 C10 N15 114.8(4) . .
C11 C10 N15 120.8(5) . .
C10 C11 H11 122.9 . .
C10 C11 C12 114.3(5) . .
C12 C11 H11 122.9 . .
C11 C12 N20 120.9(5) . .
N13 C12 C11 124.2(4) . .
N13 C12 N20 114.9(4) . .
C8 N13 Fe1 126.4(4) . 6_544
C12 N13 Fe1 116.9(3) . 6_544
C12 N13 C8 116.7(4) . .
C8 N14 H14A 119(6) . .
C8 N14 H14B 117(6) . .
H14A N14 H14B 122(8) . .
N16 N15 C10 118.7(4) . .
C19 N15 C10 130.1(5) . .
C19 N15 N16 111.1(4) . .
N15 N16 Fe1 115.0(3) . .
C17 N16 Fe1 139.7(4) . .
C17 N16 N15 105.0(4) . .
N16 C17 H17 124.6 . .
N16 C17 C18 110.8(5) . .
C18 C17 H17 124.6 . .
C17 C18 H18 126.8 . .
C19 C18 C17 106.3(5) . .
C19 C18 H18 126.8 . .
N15 C19 C18 106.8(6) . .
N15 C19 H19 126.6 . .
C18 C19 H19 126.6 . .
N21 N20 C12 119.6(5) . .
N21 N20 C24 111.3(4) . .
C24 N20 C12 129.1(5) . .
N20 N21 Fe1 114.3(3) . 6_544
C22 N21 Fe1 140.1(4) . 6_544
C22 N21 N20 105.5(5) . .
N21 C22 H22 124.6 . .
N21 C22 C23 110.8(5) . .
C23 C22 H22 124.6 . .
C22 C23 H23 126.5 . .
C24 C23 C22 107.0(6) . .
C24 C23 H23 126.5 . .
N20 C24 H24 127.3 . .
C23 C24 N20 105.5(6) . .
C23 C24 H24 127.3 . .

loop_
_geom_bond_atom_site_label_1
_geom_bond_atom_site_label_2
_geom_bond_distance
_geom_bond_site_symmetry_2
Fe1 N2 2.073(5) .
Fe1 N5 2.131(5) .
Fe1 N9 2.195(4) .
Fe1 N13 2.201(4) 4_565
Fe1 N16 2.160(5) .
Fe1 N21 2.162(5) 4_565
N2 C3 1.145(7) .
C3 Se4 1.784(6) .
N5 C6 1.146(8) .
C6 Se7 1.795(7) .
C8 N9 1.342(6) .
C8 N13 1.361(6) .
C8 N14 1.323(7) .
N9 C10 1.339(7) .
C10 C11 1.373(7) .
C10 N15 1.406(6) .
C11 H11 0.9500 .
C11 C12 1.385(7) .
C12 N13 1.326(7) .
C12 N20 1.391(6) .
N14 H14A 0.89(2) .
N14 H14B 0.90(2) .
N15 N16 1.371(6) .
N15 C19 1.350(8) .
N16 C17 1.328(7) .
C17 H17 0.9500 .
C17 C18 1.390(9) .
C18 H18 0.9500 .
C18 C19 1.361(8) .
C19 H19 0.9500 .
N20 N21 1.366(6) .
N20 C24 1.376(8) .
N21 C22 1.326(7) .
C22 H22 0.9500 .
C22 C23 1.392(11) .
C23 H23 0.9500 .
C23 C24 1.370(9) .
C24 H24 0.9500 .

loop_
_geom_hbond_atom_site_label_D
_geom_hbond_atom_site_label_H
_geom_hbond_atom_site_label_A
_geom_hbond_distance_DH
_geom_hbond_distance_HA
_geom_hbond_distance_DA
_geom_hbond_angle_DHA
_geom_hbond_site_symmetry_A
N14 H14A N2 0.89(2) 2.12(3) 2.986(6) 164(8) .
N14 H14B N5 0.90(2) 2.16(3) 3.046(6) 170(8) 6_544
